data_7242919
loop_
_publ_author_name
'Visinescu, Diana'
'Alexandru, Maria-Gabriela'
'Dumitrescu, Dan G.'
'Shova, Sergiu'
'Moliner, Nicol\'as'
'Lloret, Francesc'
'Julve, Miguel'

_publ_section_title
;
 Cyanido-bridged {FeIIILnIII} heterobimetallic chains assembled through
 the [FeIII{HB(pz)3}(CN)3]&#x2212; complex as metalloligand: synthesis,
 crystal structure and magnetic properties
;
_journal_issue 26
_journal_name_full CrystEngComm
_journal_page_first 4615
_journal_page_last 4626
_journal_paper_doi 10.1039/D1CE00626F
_journal_volume 23
_journal_year 2021
_chemical_formula_moiety 'C22 H20 B Dy Fe N13 O9, C0.644 H1.416 N0.172, C1.356 H1.584 N0.828'
_chemical_formula_sum 'C24 H23 B Dy Fe N14 O9'
_chemical_formula_weight 880.72
_space_group_crystal_system monoclinic
_space_group_IT_number 14
_space_group_name_Hall '-P 2ybc'
_space_group_name_H-M_alt 'P 1 21/c 1'
_atom_sites_solution_hydrogens mixed
_audit_creation_date 2021-03-28
_audit_creation_method
;
Olex2 1.3
(compiled 2020.11.12 svn.r5f609507 for OlexSys, GUI svn.r6272)
;
_audit_update_record
;
2021-03-28 deposited with the CCDC.	2021-05-26 downloaded from the CCDC.
;
_cell_angle_alpha 90
_cell_angle_beta 90.97(3)
_cell_angle_gamma 90
_cell_formula_units_Z 4
_cell_length_a 17.196(3)
_cell_length_b 14.198(3)
_cell_length_c 13.203(3)
_cell_measurement_reflns_used 1134
_cell_measurement_temperature 293(2)
_cell_measurement_theta_max 25.056
_cell_measurement_theta_min 2.230
_cell_volume 3223.0(11)
_computing_molecular_graphics 'Olex2 1.3 (Dolomanov et al., 2009)'
_computing_publication_material 'Olex2 1.3 (Dolomanov et al., 2009)'
_computing_structure_refinement 'SHELXL 2018/3 (Sheldrick, 2015)'
_diffrn_ambient_temperature 293(2)
_diffrn_measured_fraction_theta_full 0.990
_diffrn_measured_fraction_theta_max 0.990
_diffrn_measurement_device 'four-circle diffractometer'
_diffrn_measurement_device_type 'Xcalibur, Eos'
_diffrn_measurement_method '\w scans'
_diffrn_orient_matrix_type 'CrysAlisPro convention (1999,Acta A55,543-557)'
_diffrn_radiation_type MoK\a
_diffrn_radiation_wavelength 0.71073
_diffrn_reflns_av_unetI/netI 0.0571
_diffrn_reflns_Laue_measured_fraction_full 0.990
_diffrn_reflns_Laue_measured_fraction_max 0.990
_diffrn_reflns_limit_h_max 20
_diffrn_reflns_limit_h_min -20
_diffrn_reflns_limit_k_max 16
_diffrn_reflns_limit_k_min -16
_diffrn_reflns_limit_l_max 15
_diffrn_reflns_limit_l_min 0
_diffrn_reflns_number 5637
_diffrn_reflns_point_group_measured_fraction_full 0.990
_diffrn_reflns_point_group_measured_fraction_max 0.990
_diffrn_reflns_theta_full 24.623
_diffrn_reflns_theta_max 24.623
_diffrn_reflns_theta_min 1.166
_exptl_absorpt_coefficient_mu 2.719
_exptl_crystal_colour 'clear light red'
_exptl_crystal_colour_lustre clear
_exptl_crystal_colour_modifier light
_exptl_crystal_colour_primary red
_exptl_crystal_density_diffrn 1.815
_exptl_crystal_description prism
_exptl_crystal_F_000 1736
_exptl_crystal_size_max 0.15
_exptl_crystal_size_mid 0.1
_exptl_crystal_size_min 0.1
_refine_diff_density_max 2.081
_refine_diff_density_min -2.271
_refine_diff_density_rms 0.179
_refine_ls_extinction_method none
_refine_ls_goodness_of_fit_ref 1.067
_refine_ls_hydrogen_treatment constr
_refine_ls_matrix_type full
_refine_ls_number_parameters 465
_refine_ls_number_reflns 5637
_refine_ls_number_restraints 7
_refine_ls_restrained_S_all 1.067
_refine_ls_R_factor_all 0.0571
_refine_ls_R_factor_gt 0.0494
_refine_ls_shift/su_max 0.001
_refine_ls_shift/su_mean 0.000
_refine_ls_structure_factor_coef Fsqd
_refine_ls_weighting_details 'w=1/[\s^2^(Fo^2^)+(0.0897P)^2^+2.3232P] where P=(Fo^2^+2Fc^2^)/3'
_refine_ls_weighting_scheme calc
_refine_ls_wR_factor_gt 0.1332
_refine_ls_wR_factor_ref 0.1380
_reflns_Friedel_coverage 0.000
_reflns_number_gt 4808
_reflns_number_total 5637
_reflns_threshold_expression 'I > 2\s(I)'
_cod_data_source_file d1ce00626f2.cif
_cod_data_source_block fedynno_c2redo_tw
_cod_depositor_comments 'Adding full bibliography for 7242919--7242922.cif.'
_cod_database_code 7242919
_shelx_shelxl_version_number 2018/3
_shelx_space_group_comment
;
The symmetry employed for this shelxl refinement is uniquely defined
by the following loop, which should always be used as a source of
symmetry information in preference to the above space-group names.
They are only intended as comments.
;
_shelx_estimated_absorpt_t_max 0.773
_shelx_estimated_absorpt_t_min 0.686
_olex2_refinement_description
;
1. Twinned data refinement
 Scales: 0.855(2)
 0.145(2)
2. Fixed Uiso
 At 1.2 times of:
  All B(H) groups, All C(H) groups
 At 1.5 times of:
  All C(H,H,H) groups, All O(H,H) groups
3. Restrained distances
 N14B-C23B = N14A-C23A
 1.14 with sigma of 0.01
 C24B-C23B = C24A-C23A
 1.54 with sigma of 0.01
 N14A-C24A
 2.677 with sigma of 0.01
 N14B-C23B \\sim N14A-C23A
 with sigma of 0.01
 C24A-C23A \\sim C24B-C23B
 with sigma of 0.01
4. Uiso/Uaniso restraints and constraints
Uanis(C24B) = Uanis(C24A)
Uanis(C23B) = Uanis(C23A)
Uanis(N14B) = Uanis(N14A)
5. Others
 Sof(N14B)=Sof(C23B)=1-FVAR(1)
 Sof(N14A)=Sof(C23A)=FVAR(1)
 Sof(C24B)=Sof(H24D)=Sof(H24E)=Sof(H24F)=1-FVAR(2)
 Sof(C24A)=Sof(H24A)=Sof(H24B)=Sof(H24C)=FVAR(2)
6.a Riding coordinates:
 O3(H3A,H3B)
6.b Ternary CH refined with riding coordinates:
 B1(H1)
6.c Aromatic/amide H refined with riding coordinates:
 C4(H4), C5(H5), C6(H6), C7(H7), C8(H8), C9(H9), C10(H10), C11(H11), C12(H12),
 C13(H13), C14(H14), C15(H15), C16(H16), C19(H19), C20(H20), C21(H21), C22(H22)
6.d Idealised Me refined as rotating group:
 C24A(H24A,H24B,H24C), C24B(H24D,H24E,H24F)
;
_olex2_submission_special_instructions 'No special instructions were received'

loop_
_space_group_symop_operation_xyz
'x, y, z'
'-x, y+1/2, -z+1/2'
'-x, -y, -z'
'x, -y-1/2, z-1/2'

loop_
_atom_site_label
_atom_site_type_symbol
_atom_site_fract_x
_atom_site_fract_y
_atom_site_fract_z
_atom_site_U_iso_or_equiv
_atom_site_adp_type
_atom_site_occupancy
_atom_site_site_symmetry_order
_atom_site_calc_flag
_atom_site_refinement_flags_posn
_atom_site_refinement_flags_adp
_atom_site_refinement_flags_occupancy
_atom_site_disorder_assembly
_atom_site_disorder_group
Dy1 Dy 0.71020(2) 0.72701(2) 0.51991(2) 0.02059(14) Uani 1 1 d . . . . .
Fe1 Fe 0.89262(5) 0.54738(6) 0.24350(6) 0.0178(2) Uani 1 1 d . . . . .
O2 O 0.5788(3) 0.7265(3) 0.5664(4) 0.0262(10) Uani 1 1 d . . . . .
O1 O 0.6317(3) 0.7158(3) 0.3695(4) 0.0281(11) Uani 1 1 d . . . . .
O3 O 0.6977(3) 0.7091(4) 0.6997(4) 0.0369(12) Uani 1 1 d . . . . .
H3A H 0.710754 0.659547 0.732090 0.055 Uiso 1 1 d R U . . .
H3B H 0.694284 0.753277 0.746710 0.055 Uiso 1 1 d R U . . .
O4 O 0.6721(3) 0.8934(4) 0.5191(4) 0.0363(12) Uani 1 1 d . . . . .
O5 O 0.7503(3) 0.8513(3) 0.4011(4) 0.0309(11) Uani 1 1 d . . . . .
O6 O 0.7272(4) 1.0004(4) 0.4240(6) 0.0569(17) Uani 1 1 d . . . . .
O7 O 0.7837(3) 0.5878(4) 0.5937(3) 0.0338(11) Uani 1 1 d . . . . .
O8 O 0.6723(3) 0.5628(3) 0.5214(4) 0.0303(11) Uani 1 1 d . . . . .
O9 O 0.7384(3) 0.4449(4) 0.5859(5) 0.0474(14) Uani 1 1 d . . . . .
N1 N 0.8038(3) 0.6639(4) 0.3998(4) 0.0244(12) Uani 1 1 d . . . . .
N2 N 0.8231(3) 0.6930(4) 0.0950(4) 0.0260(12) Uani 1 1 d . . . . .
N3 N 0.7433(4) 0.4294(5) 0.2228(5) 0.0351(14) Uani 1 1 d . . . . .
N4 N 0.9910(3) 0.6194(4) 0.2514(3) 0.0188(10) Uani 1 1 d . . . . .
N5 N 1.0598(3) 0.5732(4) 0.2532(3) 0.0204(11) Uani 1 1 d . . . . .
N6 N 0.9396(3) 0.4659(4) 0.1406(4) 0.0205(11) Uani 1 1 d . . . . .
N7 N 1.0134(3) 0.4342(4) 0.1539(3) 0.0194(11) Uani 1 1 d . . . . .
N8 N 0.9354(3) 0.4629(4) 0.3483(3) 0.0188(10) Uani 1 1 d . . . . .
N9 N 1.0105(3) 0.4321(4) 0.3418(4) 0.0199(11) Uani 1 1 d . . . . .
N10 N 0.5822(3) 0.6447(4) 0.3625(4) 0.0270(12) Uani 1 1 d . . . . .
N11 N 0.5230(3) 0.7787(4) 0.5225(5) 0.0283(13) Uani 1 1 d . . . . .
N12 N 0.7170(4) 0.9193(5) 0.4474(5) 0.0395(15) Uani 1 1 d . . . . .
N13 N 0.7322(3) 0.5294(5) 0.5683(4) 0.0326(14) Uani 1 1 d . . . . .
C1 C 0.8402(4) 0.6220(5) 0.3416(4) 0.0220(13) Uani 1 1 d . . . . .
C2 C 0.8505(4) 0.6360(5) 0.1474(4) 0.0225(13) Uani 1 1 d . . . . .
C3 C 0.7985(4) 0.4750(5) 0.2313(5) 0.0232(13) Uani 1 1 d . . . . .
C4 C 1.0066(4) 0.7108(5) 0.2545(4) 0.0228(13) Uani 1 1 d . . . . .
H4 H 0.969488 0.758523 0.254069 0.027 Uiso 1 1 calc R U . . .
C5 C 1.0869(4) 0.7249(5) 0.2586(5) 0.0266(15) Uani 1 1 d . . . . .
H5 H 1.113417 0.781897 0.261931 0.032 Uiso 1 1 calc R U . . .
C6 C 1.1182(4) 0.6353(5) 0.2568(4) 0.0239(13) Uani 1 1 d . . . . .
H6 H 1.170976 0.620695 0.257763 0.029 Uiso 1 1 calc R U . . .
C7 C 0.9137(4) 0.4308(5) 0.0512(4) 0.0240(13) Uani 1 1 d . . . . .
H7 H 0.864711 0.441721 0.022575 0.029 Uiso 1 1 calc R U . . .
C8 C 0.9713(4) 0.3761(5) 0.0084(4) 0.0251(14) Uani 1 1 d . . . . .
H8 H 0.968292 0.343276 -0.052456 0.030 Uiso 1 1 calc R U . . .
C9 C 1.0336(4) 0.3803(4) 0.0743(4) 0.0228(13) Uani 1 1 d . . . . .
H9 H 1.081433 0.351156 0.065639 0.027 Uiso 1 1 calc R U . . .
C10 C 0.9069(4) 0.4290(4) 0.4356(4) 0.0216(13) Uani 1 1 d . . . . .
H10 H 0.856874 0.439546 0.458899 0.026 Uiso 1 1 calc R U . . .
C11 C 0.9638(4) 0.3759(5) 0.4854(4) 0.0229(13) Uani 1 1 d . . . . .
H11 H 0.959453 0.344097 0.546568 0.028 Uiso 1 1 calc R U . . .
C12 C 1.0280(4) 0.3806(4) 0.4246(4) 0.0202(13) Uani 1 1 d . . . . .
H12 H 1.075851 0.352509 0.438538 0.024 Uiso 1 1 calc R U . . .
C13 C 0.5036(4) 0.8600(6) 0.5682(6) 0.0344(16) Uani 1 1 d . . . . .
H13 H 0.530379 0.880116 0.626011 0.041 Uiso 1 1 calc R U . . .
C14 C 0.4427(4) 0.9136(5) 0.5275(6) 0.0378(17) Uani 1 1 d . . . . .
H14 H 0.428363 0.969672 0.558451 0.045 Uiso 1 1 calc R U . . .
C15 C 0.4039(4) 0.8835(6) 0.4417(6) 0.0377(18) Uani 1 1 d . . . . .
H15 H 0.363629 0.919243 0.413642 0.045 Uiso 1 1 calc R U . . .
C16 C 0.4255(4) 0.7992(6) 0.3977(6) 0.0325(16) Uani 1 1 d . . . . .
H16 H 0.399179 0.777647 0.340065 0.039 Uiso 1 1 calc R U . . .
C17 C 0.4860(4) 0.7469(5) 0.4390(5) 0.0270(14) Uani 1 1 d . . . . .
C18 C 0.5088(4) 0.6539(5) 0.3974(5) 0.0290(15) Uani 1 1 d . . . . .
C19 C 0.4585(5) 0.5785(6) 0.3889(6) 0.0397(18) Uani 1 1 d . . . . .
H19 H 0.407675 0.584690 0.411140 0.048 Uiso 1 1 calc R U . . .
C20 C 0.4822(5) 0.4942(6) 0.3482(6) 0.0412(19) Uani 1 1 d . . . . .
H20 H 0.447788 0.443857 0.343304 0.049 Uiso 1 1 calc R U . . .
C21 C 0.5578(5) 0.4849(6) 0.3143(6) 0.0372(17) Uani 1 1 d . . . . .
H21 H 0.574771 0.428314 0.286892 0.045 Uiso 1 1 calc R U . . .
C22 C 0.6076(5) 0.5614(6) 0.3221(5) 0.0341(16) Uani 1 1 d . . . . .
H22 H 0.658432 0.556317 0.299932 0.041 Uiso 1 1 calc R U . . .
B1 B 1.0594(4) 0.4647(5) 0.2498(5) 0.0229(15) Uani 1 1 d . . . . .
H1 H 1.112085 0.438385 0.251824 0.028 Uiso 1 1 calc R U . . .
N14A N 0.341(3) 0.806(5) 0.701(3) 0.077(4) Uani 0.172(16) 1 d D . P A 1
C23A C 0.293(3) 0.778(5) 0.648(3) 0.057(3) Uani 0.172(16) 1 d D . P A 1
C24A C 0.2406(18) 0.745(2) 0.559(3) 0.044(5) Uani 0.47(3) 1 d D . P A 1
H24A H 0.188219 0.737775 0.581388 0.066 Uiso 0.47(3) 1 calc R U P A 1
H24B H 0.259341 0.685967 0.533796 0.066 Uiso 0.47(3) 1 calc R U P A 1
H24C H 0.241612 0.791057 0.505227 0.066 Uiso 0.47(3) 1 calc R U P A 1
N14B N 0.3654(7) 0.7375(10) 0.6534(9) 0.077(4) Uani 0.828(16) 1 d D . P A 2
C23B C 0.3103(7) 0.7481(10) 0.6048(11) 0.057(3) Uani 0.828(16) 1 d D . P A 2
C24B C 0.2413(14) 0.770(2) 0.533(2) 0.044(5) Uani 0.53(3) 1 d D . P A 2
H24D H 0.227507 0.835041 0.538314 0.066 Uiso 0.53(3) 1 calc R U P A 2
H24E H 0.197662 0.731365 0.550222 0.066 Uiso 0.53(3) 1 calc R U P A 2
H24F H 0.255859 0.756441 0.464166 0.066 Uiso 0.53(3) 1 calc R U P A 2

loop_
_atom_site_aniso_label
_atom_site_aniso_U_11
_atom_site_aniso_U_22
_atom_site_aniso_U_33
_atom_site_aniso_U_23
_atom_site_aniso_U_13
_atom_site_aniso_U_12
Dy1 0.01942(19) 0.0239(2) 0.0184(2) -0.00342(11) -0.00012(12) -0.00037(11)
Fe1 0.0222(4) 0.0198(5) 0.0114(4) 0.0000(3) -0.0011(3) 0.0032(4)
O2 0.024(2) 0.026(3) 0.028(2) 0.0046(18) -0.0014(19) 0.0035(18)
O1 0.027(2) 0.034(3) 0.023(2) 0.0002(19) -0.0019(19) -0.007(2)
O3 0.035(3) 0.048(3) 0.027(3) -0.001(2) -0.003(2) 0.013(2)
O4 0.030(3) 0.027(3) 0.052(3) -0.008(2) 0.006(2) 0.002(2)
O5 0.032(3) 0.026(3) 0.034(2) 0.002(2) -0.003(2) -0.001(2)
O6 0.051(4) 0.026(3) 0.093(5) 0.010(3) 0.008(3) 0.002(3)
O7 0.029(3) 0.044(3) 0.029(2) 0.000(2) -0.0027(19) 0.000(2)
O8 0.030(2) 0.024(3) 0.036(3) 0.000(2) -0.006(2) 0.001(2)
O9 0.043(3) 0.034(3) 0.065(4) 0.008(3) -0.004(3) 0.005(3)
N1 0.023(3) 0.029(3) 0.021(3) 0.000(2) 0.001(2) 0.002(2)
N2 0.023(3) 0.028(3) 0.026(3) 0.002(2) -0.002(2) 0.001(3)
N3 0.031(3) 0.037(4) 0.037(3) -0.004(3) -0.001(3) -0.001(3)
N4 0.032(3) 0.016(3) 0.009(2) 0.0016(19) 0.0001(19) -0.001(2)
N5 0.021(3) 0.026(3) 0.014(2) 0.002(2) -0.0001(19) 0.004(2)
N6 0.024(3) 0.022(3) 0.016(2) 0.001(2) -0.0028(19) 0.004(2)
N7 0.027(3) 0.019(3) 0.013(2) -0.0013(19) 0.004(2) -0.002(2)
N8 0.023(3) 0.019(3) 0.014(2) 0.001(2) 0.0025(19) 0.002(2)
N9 0.021(3) 0.023(3) 0.016(2) -0.004(2) 0.0006(19) 0.004(2)
N10 0.024(3) 0.034(3) 0.023(3) 0.000(2) -0.001(2) -0.004(3)
N11 0.021(3) 0.034(4) 0.030(3) 0.006(2) -0.001(2) 0.000(2)
N12 0.028(3) 0.035(4) 0.055(4) -0.003(3) -0.004(3) 0.003(3)
N13 0.026(3) 0.039(4) 0.033(3) 0.004(3) 0.000(2) 0.000(3)
C1 0.027(3) 0.024(3) 0.015(3) 0.005(2) -0.003(2) -0.001(3)
C2 0.024(3) 0.026(3) 0.017(3) -0.003(3) 0.003(2) 0.004(3)
C3 0.024(3) 0.024(3) 0.022(3) -0.003(3) -0.003(2) 0.000(3)
C4 0.038(4) 0.022(3) 0.008(3) -0.002(2) -0.003(2) 0.002(3)
C5 0.036(4) 0.024(4) 0.020(3) 0.000(2) -0.002(3) -0.008(3)
C6 0.029(3) 0.024(3) 0.018(3) 0.001(3) -0.001(2) 0.000(3)
C7 0.033(3) 0.023(3) 0.016(3) -0.001(2) -0.001(2) -0.005(3)
C8 0.041(4) 0.023(3) 0.011(3) -0.001(2) 0.003(2) 0.000(3)
C9 0.035(3) 0.017(3) 0.017(3) 0.000(2) 0.010(3) 0.002(3)
C10 0.027(3) 0.022(3) 0.015(3) -0.004(2) 0.002(2) 0.002(3)
C11 0.033(3) 0.020(3) 0.015(3) 0.000(2) 0.001(2) 0.001(3)
C12 0.029(3) 0.014(3) 0.017(3) 0.004(2) -0.007(2) 0.004(3)
C13 0.023(3) 0.040(4) 0.040(4) -0.008(3) -0.004(3) 0.007(3)
C14 0.030(4) 0.025(4) 0.058(5) 0.002(4) 0.006(3) 0.003(3)
C15 0.026(3) 0.044(5) 0.043(4) 0.014(4) 0.001(3) 0.007(3)
C16 0.024(3) 0.038(4) 0.035(4) 0.008(3) 0.000(3) 0.000(3)
C17 0.020(3) 0.034(4) 0.027(4) 0.004(3) 0.003(3) -0.005(3)
C18 0.023(3) 0.037(4) 0.027(3) 0.002(3) 0.001(3) -0.002(3)
C19 0.035(4) 0.045(5) 0.039(4) -0.006(4) 0.000(3) -0.012(4)
C20 0.045(5) 0.040(5) 0.039(4) -0.006(4) 0.001(3) -0.017(4)
C21 0.040(4) 0.033(4) 0.038(4) -0.005(3) -0.003(3) 0.006(3)
C22 0.037(4) 0.038(4) 0.028(3) -0.004(3) 0.001(3) 0.003(3)
B1 0.019(3) 0.025(4) 0.024(3) -0.001(3) 0.004(3) 0.001(3)
N14A 0.073(9) 0.093(11) 0.067(8) 0.037(7) 0.004(6) -0.020(7)
C23A 0.045(7) 0.056(8) 0.071(10) 0.012(7) 0.018(7) -0.009(6)
C24A 0.042(5) 0.022(12) 0.069(15) 0.026(8) 0.011(8) -0.002(8)
N14B 0.073(9) 0.093(11) 0.067(8) 0.037(7) 0.004(6) -0.020(7)
C23B 0.045(7) 0.056(8) 0.071(10) 0.012(7) 0.018(7) -0.009(6)
C24B 0.042(5) 0.022(12) 0.069(15) 0.026(8) 0.011(8) -0.002(8)

loop_
_atom_type_symbol
_atom_type_description
_atom_type_scat_dispersion_real
_atom_type_scat_dispersion_imag
_atom_type_scat_source
C C 0.0033 0.0016 'International Tables Vol C Tables 4.2.6.8 and 6.1.1.4'
H H 0.0000 0.0000 'International Tables Vol C Tables 4.2.6.8 and 6.1.1.4'
B B 0.0013 0.0007 'International Tables Vol C Tables 4.2.6.8 and 6.1.1.4'
Dy Dy -0.0938 4.3158 'International Tables Vol C Tables 4.2.6.8 and 6.1.1.4'
Fe Fe 0.3555 0.8258 'International Tables Vol C Tables 4.2.6.8 and 6.1.1.4'
N N 0.0063 0.0031 'International Tables Vol C Tables 4.2.6.8 and 6.1.1.4'
O O 0.0112 0.0059 'International Tables Vol C Tables 4.2.6.8 and 6.1.1.4'

loop_
_geom_angle_atom_site_label_1
_geom_angle_atom_site_label_2
_geom_angle_atom_site_label_3
_geom_angle
_geom_angle_site_symmetry_1
_geom_angle_site_symmetry_3
_geom_angle_publ_flag
O2 Dy1 O1 71.60(17) . . ?
O2 Dy1 O3 68.84(17) . . ?
O2 Dy1 O4 75.29(16) . . ?
O2 Dy1 O5 116.64(16) . . ?
O2 Dy1 O7 111.89(16) . . ?
O2 Dy1 O8 74.64(16) . . ?
O2 Dy1 N1 144.39(17) . . ?
O2 Dy1 N2 130.95(18) . 4_576 ?
O1 Dy1 O3 139.15(18) . . ?
O1 Dy1 O4 85.01(17) . . ?
O1 Dy1 O5 71.29(16) . . ?
O1 Dy1 O7 122.65(16) . . ?
O1 Dy1 O8 78.13(16) . . ?
O1 Dy1 N1 78.80(17) . . ?
O1 Dy1 N2 143.35(18) . 4_576 ?
O3 Dy1 O4 94.47(18) . . ?
O3 Dy1 O5 137.31(18) . . ?
O3 Dy1 O7 65.77(17) . . ?
O3 Dy1 O8 82.02(18) . . ?
O3 Dy1 N1 132.27(17) . . ?
O3 Dy1 N2 74.45(19) . 4_576 ?
O4 Dy1 O5 52.09(17) . . ?
O4 Dy1 O7 152.33(17) . . ?
O5 Dy1 O7 131.29(16) . . ?
O8 Dy1 O4 148.89(17) . . ?
O8 Dy1 O5 140.56(16) . . ?
O8 Dy1 O7 51.50(16) . . ?
O8 Dy1 N1 80.37(18) . . ?
O8 Dy1 N2 131.00(18) . 4_576 ?
N1 Dy1 O4 121.90(18) . . ?
N1 Dy1 O5 69.88(18) . . ?
N1 Dy1 O7 68.54(17) . . ?
N2 Dy1 O4 76.37(19) 4_576 . ?
N2 Dy1 O5 72.36(17) 4_576 . ?
N2 Dy1 O7 79.58(18) 4_576 . ?
N2 Dy1 N1 84.65(19) 4_576 . ?
N6 Fe1 N4 88.9(2) . . ?
N8 Fe1 N4 88.2(2) . . ?
N8 Fe1 N6 88.5(2) . . ?
C1 Fe1 N4 95.2(2) . . ?
C1 Fe1 N6 175.9(3) . . ?
C1 Fe1 N8 92.1(2) . . ?
C1 Fe1 C2 84.7(2) . . ?
C1 Fe1 C3 86.9(3) . . ?
C2 Fe1 N4 90.5(2) . . ?
C2 Fe1 N6 94.8(2) . . ?
C2 Fe1 N8 176.4(2) . . ?
C2 Fe1 C3 89.3(3) . . ?
C3 Fe1 N4 177.8(2) . . ?
C3 Fe1 N6 89.0(2) . . ?
C3 Fe1 N8 92.1(2) . . ?
N11 O2 Dy1 124.8(4) . . ?
N10 O1 Dy1 117.6(4) . . ?
Dy1 O3 H3A 123.8 . . ?
Dy1 O3 H3B 128.8 . . ?
H3A O3 H3B 104.7 . . ?
N12 O4 Dy1 96.6(4) . . ?
N12 O5 Dy1 95.9(4) . . ?
N13 O7 Dy1 93.9(4) . . ?
N13 O8 Dy1 98.3(4) . . ?
C1 N1 Dy1 169.2(5) . . ?
C2 N2 Dy1 151.4(5) . 4_575 ?
N5 N4 Fe1 119.8(4) . . ?
C4 N4 Fe1 132.9(5) . . ?
C4 N4 N5 107.3(5) . . ?
N4 N5 B1 118.7(5) . . ?
C6 N5 N4 109.8(5) . . ?
C6 N5 B1 131.5(5) . . ?
N7 N6 Fe1 120.0(4) . . ?
C7 N6 Fe1 133.5(4) . . ?
C7 N6 N7 106.6(5) . . ?
N6 N7 B1 118.6(5) . . ?
C9 N7 N6 109.8(5) . . ?
C9 N7 B1 131.6(6) . . ?
N9 N8 Fe1 119.6(4) . . ?
C10 N8 Fe1 133.0(4) . . ?
C10 N8 N9 107.3(5) . . ?
N8 N9 B1 118.5(5) . . ?
C12 N9 N8 108.7(5) . . ?
C12 N9 B1 132.7(5) . . ?
O1 N10 C18 120.2(6) . . ?
O1 N10 C22 118.5(6) . . ?
C18 N10 C22 121.3(6) . . ?
O2 N11 C13 117.5(6) . . ?
O2 N11 C17 119.8(6) . . ?
C17 N11 C13 122.6(6) . . ?
O5 N12 O4 114.5(6) . . ?
O6 N12 O4 123.6(7) . . ?
O6 N12 O5 121.9(7) . . ?
O7 N13 O8 116.3(6) . . ?
O9 N13 O7 122.4(6) . . ?
O9 N13 O8 121.3(6) . . ?
N1 C1 Fe1 175.3(6) . . ?
N2 C2 Fe1 175.3(6) . . ?
N3 C3 Fe1 177.9(6) . . ?
N4 C4 H4 125.0 . . ?
N4 C4 C5 109.9(6) . . ?
C5 C4 H4 125.0 . . ?
C4 C5 H5 127.6 . . ?
C6 C5 C4 104.7(6) . . ?
C6 C5 H5 127.6 . . ?
N5 C6 C5 108.3(6) . . ?
N5 C6 H6 125.9 . . ?
C5 C6 H6 125.9 . . ?
N6 C7 H7 125.2 . . ?
N6 C7 C8 109.6(6) . . ?
C8 C7 H7 125.2 . . ?
C7 C8 H8 127.1 . . ?
C9 C8 C7 105.9(5) . . ?
C9 C8 H8 127.1 . . ?
N7 C9 C8 108.1(6) . . ?
N7 C9 H9 125.9 . . ?
C8 C9 H9 125.9 . . ?
N8 C10 H10 125.3 . . ?
N8 C10 C11 109.5(6) . . ?
C11 C10 H10 125.3 . . ?
C10 C11 H11 127.4 . . ?
C12 C11 C10 105.3(5) . . ?
C12 C11 H11 127.4 . . ?
N9 C12 C11 109.2(5) . . ?
N9 C12 H12 125.4 . . ?
C11 C12 H12 125.4 . . ?
N11 C13 H13 120.5 . . ?
N11 C13 C14 119.0(7) . . ?
C14 C13 H13 120.5 . . ?
C13 C14 H14 120.0 . . ?
C15 C14 C13 120.0(7) . . ?
C15 C14 H14 120.0 . . ?
C14 C15 H15 120.5 . . ?
C14 C15 C16 119.0(7) . . ?
C16 C15 H15 120.5 . . ?
C15 C16 H16 119.9 . . ?
C17 C16 C15 120.3(7) . . ?
C17 C16 H16 119.9 . . ?
N11 C17 C16 119.1(7) . . ?
N11 C17 C18 118.6(6) . . ?
C16 C17 C18 122.2(7) . . ?
N10 C18 C17 117.6(6) . . ?
N10 C18 C19 118.9(7) . . ?
C19 C18 C17 123.4(6) . . ?
C18 C19 H19 119.5 . . ?
C20 C19 C18 121.0(7) . . ?
C20 C19 H19 119.5 . . ?
C19 C20 H20 120.2 . . ?
C19 C20 C21 119.7(7) . . ?
C21 C20 H20 120.2 . . ?
C20 C21 H21 120.6 . . ?
C22 C21 C20 118.8(7) . . ?
C22 C21 H21 120.6 . . ?
N10 C22 C21 120.3(7) . . ?
N10 C22 H22 119.8 . . ?
C21 C22 H22 119.8 . . ?
N5 B1 N7 107.8(5) . . ?
N5 B1 N9 106.0(5) . . ?
N5 B1 H1 112.1 . . ?
N7 B1 N9 106.3(5) . . ?
N7 B1 H1 112.1 . . ?
N9 B1 H1 112.1 . . ?
N14A C23A C24A 168(5) . . ?
C23A C24A H24A 109.5 . . ?
C23A C24A H24B 109.5 . . ?
C23A C24A H24C 109.5 . . ?
H24A C24A H24B 109.5 . . ?
H24A C24A H24C 109.5 . . ?
H24B C24A H24C 109.5 . . ?
N14B C23B C24B 173.8(17) . . ?
C23B C24B H24D 109.5 . . ?
C23B C24B H24E 109.5 . . ?
C23B C24B H24F 109.5 . . ?
H24D C24B H24E 109.5 . . ?
H24D C24B H24F 109.5 . . ?
H24E C24B H24F 109.5 . . ?

loop_
_geom_bond_atom_site_label_1
_geom_bond_atom_site_label_2
_geom_bond_distance
_geom_bond_site_symmetry_2
_geom_bond_publ_flag
Dy1 O2 2.352(5) . ?
Dy1 O1 2.388(5) . ?
Dy1 O3 2.401(5) . ?
Dy1 O4 2.451(5) . ?
Dy1 O5 2.468(5) . ?
Dy1 O7 2.532(5) . ?
Dy1 O8 2.422(5) . ?
Dy1 N1 2.448(5) . ?
Dy1 N2 2.445(6) 4_576 ?
Fe1 N4 1.977(5) . ?
Fe1 N6 1.968(5) . ?
Fe1 N8 1.965(5) . ?
Fe1 C1 1.911(7) . ?
Fe1 C2 1.920(6) . ?
Fe1 C3 1.922(6) . ?
O2 N11 1.336(7) . ?
O1 N10 1.323(8) . ?
O3 H3A 0.8519 . ?
O3 H3B 0.8848 . ?
O4 N12 1.285(8) . ?
O5 N12 1.283(8) . ?
O6 N12 1.207(9) . ?
O7 N13 1.254(8) . ?
O8 N13 1.282(8) . ?
O9 N13 1.228(9) . ?
N1 C1 1.163(8) . ?
N2 C2 1.160(9) . ?
N3 C3 1.152(9) . ?
N4 N5 1.353(7) . ?
N4 C4 1.326(8) . ?
N5 C6 1.337(9) . ?
N5 B1 1.542(9) . ?
N6 N7 1.356(7) . ?
N6 C7 1.350(8) . ?
N7 C9 1.350(8) . ?
N7 B1 1.543(9) . ?
N8 N9 1.368(7) . ?
N8 C10 1.348(8) . ?
N9 C12 1.345(8) . ?
N9 B1 1.559(8) . ?
N10 C18 1.356(9) . ?
N10 C22 1.371(10) . ?
N11 C13 1.347(9) . ?
N11 C17 1.341(9) . ?
C4 H4 0.9300 . ?
C4 C5 1.396(10) . ?
C5 H5 0.9300 . ?
C5 C6 1.382(10) . ?
C6 H6 0.9300 . ?
C7 H7 0.9300 . ?
C7 C8 1.387(10) . ?
C8 H8 0.9300 . ?
C8 C9 1.369(9) . ?
C9 H9 0.9300 . ?
C10 H10 0.9300 . ?
C10 C11 1.392(9) . ?
C11 H11 0.9300 . ?
C11 C12 1.377(9) . ?
C12 H12 0.9300 . ?
C13 H13 0.9300 . ?
C13 C14 1.395(10) . ?
C14 H14 0.9300 . ?
C14 C15 1.373(11) . ?
C15 H15 0.9300 . ?
C15 C16 1.384(12) . ?
C16 H16 0.9300 . ?
C16 C17 1.384(11) . ?
C17 C18 1.486(11) . ?
C18 C19 1.380(11) . ?
C19 H19 0.9300 . ?
C19 C20 1.376(12) . ?
C20 H20 0.9300 . ?
C20 C21 1.388(11) . ?
C21 H21 0.9300 . ?
C21 C22 1.386(11) . ?
C22 H22 0.9300 . ?
B1 H1 0.9800 . ?
N14A C23A 1.144(8) . ?
C23A C24A 1.542(8) . ?
C24A H24A 0.9600 . ?
C24A H24B 0.9600 . ?
C24A H24C 0.9600 . ?
N14B C23B 1.145(8) . ?
C23B C24B 1.541(8) . ?
C24B H24D 0.9600 . ?
C24B H24E 0.9600 . ?
C24B H24F 0.9600 . ?

loop_
_geom_torsion_atom_site_label_1
_geom_torsion_atom_site_label_2
_geom_torsion_atom_site_label_3
_geom_torsion_atom_site_label_4
_geom_torsion
_geom_torsion_site_symmetry_1
_geom_torsion_site_symmetry_2
_geom_torsion_site_symmetry_3
_geom_torsion_site_symmetry_4
_geom_torsion_publ_flag
Dy1 O2 N11 C13 -97.7(6) . . . . ?
Dy1 O2 N11 C17 85.7(6) . . . . ?
Dy1 O1 N10 C18 89.5(6) . . . . ?
Dy1 O1 N10 C22 -88.5(6) . . . . ?
Dy1 O4 N12 O5 9.3(6) . . . . ?
Dy1 O4 N12 O6 -171.2(7) . . . . ?
Dy1 O5 N12 O4 -9.2(6) . . . . ?
Dy1 O5 N12 O6 171.3(6) . . . . ?
Dy1 O7 N13 O8 0.1(6) . . . . ?
Dy1 O7 N13 O9 179.4(6) . . . . ?
Dy1 O8 N13 O7 -0.1(6) . . . . ?
Dy1 O8 N13 O9 -179.4(6) . . . . ?
Fe1 N4 N5 C6 178.8(4) . . . . ?
Fe1 N4 N5 B1 -0.4(6) . . . . ?
Fe1 N4 C4 C5 -179.2(4) . . . . ?
Fe1 N6 N7 C9 -179.7(4) . . . . ?
Fe1 N6 N7 B1 -0.9(7) . . . . ?
Fe1 N6 C7 C8 -179.8(5) . . . . ?
Fe1 N8 N9 C12 176.1(4) . . . . ?
Fe1 N8 N9 B1 -0.7(7) . . . . ?
Fe1 N8 C10 C11 -176.2(4) . . . . ?
O2 N11 C13 C14 -176.5(6) . . . . ?
O2 N11 C17 C16 176.4(6) . . . . ?
O2 N11 C17 C18 -0.2(9) . . . . ?
O1 N10 C18 C17 2.5(9) . . . . ?
O1 N10 C18 C19 179.9(6) . . . . ?
O1 N10 C22 C21 179.4(6) . . . . ?
N4 N5 C6 C5 0.8(7) . . . . ?
N4 N5 B1 N7 56.4(6) . . . . ?
N4 N5 B1 N9 -57.1(6) . . . . ?
N4 C4 C5 C6 0.6(7) . . . . ?
N5 N4 C4 C5 -0.1(6) . . . . ?
N6 N7 C9 C8 -0.6(7) . . . . ?
N6 N7 B1 N5 -55.7(7) . . . . ?
N6 N7 B1 N9 57.6(7) . . . . ?
N6 C7 C8 C9 -0.9(7) . . . . ?
N7 N6 C7 C8 0.5(7) . . . . ?
N8 N9 C12 C11 1.0(7) . . . . ?
N8 N9 B1 N5 57.9(7) . . . . ?
N8 N9 B1 N7 -56.7(7) . . . . ?
N8 C10 C11 C12 0.8(7) . . . . ?
N9 N8 C10 C11 -0.2(7) . . . . ?
N10 C18 C19 C20 1.6(11) . . . . ?
N11 C13 C14 C15 -0.4(11) . . . . ?
N11 C17 C18 N10 -64.0(8) . . . . ?
N11 C17 C18 C19 118.7(8) . . . . ?
C4 N4 N5 C6 -0.4(6) . . . . ?
C4 N4 N5 B1 -179.7(5) . . . . ?
C4 C5 C6 N5 -0.8(7) . . . . ?
C6 N5 B1 N7 -122.7(6) . . . . ?
C6 N5 B1 N9 123.8(6) . . . . ?
C7 N6 N7 C9 0.1(7) . . . . ?
C7 N6 N7 B1 178.8(5) . . . . ?
C7 C8 C9 N7 0.9(7) . . . . ?
C9 N7 B1 N5 122.7(7) . . . . ?
C9 N7 B1 N9 -123.9(7) . . . . ?
C10 N8 N9 C12 -0.5(7) . . . . ?
C10 N8 N9 B1 -177.3(5) . . . . ?
C10 C11 C12 N9 -1.1(7) . . . . ?
C12 N9 B1 N5 -118.0(7) . . . . ?
C12 N9 B1 N7 127.4(7) . . . . ?
C13 N11 C17 C16 -0.1(10) . . . . ?
C13 N11 C17 C18 -176.7(6) . . . . ?
C13 C14 C15 C16 0.8(11) . . . . ?
C14 C15 C16 C17 -0.8(11) . . . . ?
C15 C16 C17 N11 0.5(10) . . . . ?
C15 C16 C17 C18 177.0(7) . . . . ?
C16 C17 C18 N10 119.4(7) . . . . ?
C16 C17 C18 C19 -57.9(10) . . . . ?
C17 N11 C13 C14 0.1(11) . . . . ?
C17 C18 C19 C20 178.8(7) . . . . ?
C18 N10 C22 C21 1.3(10) . . . . ?
C18 C19 C20 C21 -0.4(12) . . . . ?
C19 C20 C21 C22 -0.3(12) . . . . ?
C20 C21 C22 N10 -0.1(11) . . . . ?
C22 N10 C18 C17 -179.5(6) . . . . ?
C22 N10 C18 C19 -2.0(10) . . . . ?
B1 N5 C6 C5 180.0(6) . . . . ?
B1 N7 C9 C8 -179.2(6) . . . . ?
B1 N9 C12 C11 177.2(6) . . . . ?

loop_
_twin_individual_id
_twin_individual_mass_fraction_refined
1 0.855(2)
2 0.145(2)
